data_7248618
loop_
_publ_author_name
'Knorr, Michael'
'Viau, Lydie'
'Knauer, Lena'
'Strohmann, Carsten'
'Rousselin, Yoann'
'Kubicki, Marek M.'

_publ_section_title
;
 Polymeric CuX coordination compounds assembled from acetylenic thioether
 ligands RSCH2C&#xE002;CCH2R (R = C6H11, t-Bu): effect of the RS-group,
 halide and stoichiometry on the network architecture and the luminescence
 properties
;
_journal_issue 22
_journal_name_full CrystEngComm
_journal_page_first 2953
_journal_page_last 2975
_journal_paper_doi 10.1039/D4CE00173G
_journal_volume 26
_journal_year 2024
_chemical_formula_moiety 'C12 H22 Cu I S2'
_chemical_formula_sum 'C12 H22 Cu I S2'
_chemical_formula_weight 420.85
_space_group_crystal_system monoclinic
_space_group_IT_number 14
_space_group_name_Hall '-P 2ybc'
_space_group_name_H-M_alt 'P 1 21/c 1'
_atom_sites_solution_hydrogens geom
_atom_sites_solution_primary direct
_audit_creation_date 2024-04-03
_audit_creation_method
;FinalCif V136 by Daniel Kratzert, Freiburg 2024, 
https://dkratzert.de/finalcif.html
;
_audit_update_record
;
2024-04-09 deposited with the CCDC.	2024-05-09 downloaded from the CCDC.
;
_cell_angle_alpha 90
_cell_angle_beta 99.6380(10)
_cell_angle_gamma 90
_cell_formula_units_Z 4
_cell_length_a 11.4251(3)
_cell_length_b 16.2605(4)
_cell_length_c 8.8793(2)
_cell_measurement_reflns_used 9835
_cell_measurement_temperature 100.0(1)
_cell_measurement_theta_max 36.27
_cell_measurement_theta_min 2.20
_cell_volume 1626.29(7)
_computing_cell_refinement 'SAINT V8.38A (Bruker AXS Inc., 2016)'
_computing_data_reduction 'SAINT V8.38A (Bruker AXS Inc., 2016)'
_computing_molecular_graphics 'Olex2 1.5 (Dolomanov et al., 2009)'
_computing_publication_material 'Olex2 1.5 (Dolomanov et al., 2009)'
_computing_structure_refinement 'SHELXL 2019/3 (Sheldrick, 2015)'
_computing_structure_solution 'XT (Sheldrick, 2015)'
_diffrn_ambient_environment N~2~
_diffrn_ambient_temperature 100.0(1)
_diffrn_detector_area_resol_mean 10.4167
_diffrn_detector_type 'CPAD PHOTON II area detector'
_diffrn_measured_fraction_theta_full 0.999
_diffrn_measured_fraction_theta_max 0.999
_diffrn_measurement_device 'four-circle diffractometer'
_diffrn_measurement_device_type 'Bruker D8 Venture'
_diffrn_measurement_method '\w and \f scans'
_diffrn_measurement_specimen_support 'MiTeGen micromount'
_diffrn_radiation_monochromator graphite
_diffrn_radiation_probe x-ray
_diffrn_radiation_type 'Mo K\a~1~'
_diffrn_radiation_wavelength 0.71073
_diffrn_radiation_xray_symbol K-L~3~
_diffrn_reflns_av_R_equivalents 0.0252
_diffrn_reflns_av_unetI/netI 0.0155
_diffrn_reflns_Laue_measured_fraction_full 0.999
_diffrn_reflns_Laue_measured_fraction_max 0.999
_diffrn_reflns_limit_h_max 14
_diffrn_reflns_limit_h_min -14
_diffrn_reflns_limit_k_max 20
_diffrn_reflns_limit_k_min -21
_diffrn_reflns_limit_l_max 11
_diffrn_reflns_limit_l_min -11
_diffrn_reflns_number 25701
_diffrn_reflns_point_group_measured_fraction_full 0.999
_diffrn_reflns_point_group_measured_fraction_max 0.999
_diffrn_reflns_theta_full 25.242
_diffrn_reflns_theta_max 27.494
_diffrn_reflns_theta_min 2.200
_diffrn_source 'X-ray tube'
_diffrn_source_target Mo
_exptl_absorpt_coefficient_mu 3.474
_exptl_absorpt_correction_T_max 0.4383
_exptl_absorpt_correction_T_min 0.3313
_exptl_absorpt_correction_type multi-scan
_exptl_absorpt_process_details
'SADABS-2016/2 (Bruker,2016/2) was used for absorption correction. wR2(int) was 0.0880 before and 0.0484 after correction. The Ratio of minimum to maximum transmission is 0.7884. The \l/2 correction factor is Not present.'
_exptl_crystal_colour 'clear light colourless'
_exptl_crystal_colour_lustre clear
_exptl_crystal_colour_modifier light
_exptl_crystal_colour_primary colourless
_exptl_crystal_density_diffrn 1.719
_exptl_crystal_description plate
_exptl_crystal_F_000 832
_exptl_crystal_size_max 0.268
_exptl_crystal_size_mid 0.172
_exptl_crystal_size_min 0.073
_refine_diff_density_max 1.289
_refine_diff_density_min -0.392
_refine_diff_density_rms 0.072
_refine_ls_extinction_method none
_refine_ls_goodness_of_fit_ref 1.079
_refine_ls_hydrogen_treatment constr
_refine_ls_matrix_type full
_refine_ls_number_parameters 151
_refine_ls_number_reflns 3733
_refine_ls_number_restraints 0
_refine_ls_restrained_S_all 1.079
_refine_ls_R_factor_all 0.0190
_refine_ls_R_factor_gt 0.0176
_refine_ls_shift/su_max 0.001
_refine_ls_shift/su_mean 0.000
_refine_ls_structure_factor_coef Fsqd
_refine_ls_weighting_details 'w=1/[\s^2^(Fo^2^)+(0.0196P)^2^+1.3760P] where P=(Fo^2^+2Fc^2^)/3'
_refine_ls_weighting_scheme calc
_refine_ls_wR_factor_gt 0.0430
_refine_ls_wR_factor_ref 0.0438
_reflns_Friedel_coverage 0.000
_reflns_number_gt 3552
_reflns_number_total 3733
_reflns_threshold_expression 'I > 2\s(I)'
_cod_data_source_file d4ce00173g2.cif
_cod_data_source_block CP6
_cod_depositor_comments 'Adding full bibliography for 7248612--7248631.cif.'
_cod_database_code 7248618
_olex2_refinement_description
;
1. Fixed Uiso
 At 1.2 times of:
  All C(H,H) groups
 At 1.5 times of:
  All C(H,H,H) groups
2.a Secondary CH2 refined with riding coordinates:
 C5(H5A,H5B), C8(H8A,H8B)
2.b Idealised Me refined as rotating group:
 C2(H2A,H2B,H2C), C3(H3A,H3B,H3C), C4(H4A,H4B,H4C), C10(H10A,H10B,H10C),
 C11(H11A,H11B,H11C), C12(H12A,H12B,H12C)
;
_olex2_submission_special_instructions 'No special instructions were received'
_shelx_shelxl_version_number 2019/3
_shelx_space_group_comment
;
The symmetry employed for this shelxl refinement is uniquely defined
by the following loop, which should always be used as a source of
symmetry information in preference to the above space-group names.
They are only intended as comments.
;
_shelx_estimated_absorpt_t_min 0.456
_shelx_estimated_absorpt_t_max 0.786
_diffrn_measurement_ambient_temperature_device_make 'Oxford Cryostream 800'

loop_
_space_group_symop_operation_xyz
'x, y, z'
'-x, y+1/2, -z+1/2'
'-x, -y, -z'
'x, -y-1/2, z-1/2'

loop_
_atom_site_label
_atom_site_type_symbol
_atom_site_fract_x
_atom_site_fract_y
_atom_site_fract_z
_atom_site_U_iso_or_equiv
_atom_site_adp_type
_atom_site_occupancy
_atom_site_site_symmetry_order
_atom_site_calc_flag
_atom_site_refinement_flags_posn
_atom_site_refinement_flags_adp
_atom_site_refinement_flags_occupancy
_atom_site_disorder_assembly
_atom_site_disorder_group
I1 I 0.09087(2) 0.42614(2) 0.37409(2) 0.01624(4) Uani 1 1 d . . . . .
Cu1 Cu 0.13404(2) 0.52995(2) 0.59964(2) 0.01606(6) Uani 1 1 d . . . . .
S1 S 0.24500(4) 0.49456(3) 0.83588(5) 0.01595(9) Uani 1 1 d . . . . .
S2 S 0.22702(4) 0.84373(3) 1.06974(5) 0.01522(9) Uani 1 1 d . . . . .
C1 C 0.24909(18) 0.38332(12) 0.8798(2) 0.0193(4) Uani 1 1 d . . . . .
C2 C 0.1248(2) 0.34836(15) 0.8643(3) 0.0381(6) Uani 1 1 d . . . . .
H2A H 0.086180 0.369504 0.947016 0.057 Uiso 1 1 calc R U . . .
H2B H 0.128974 0.288229 0.870304 0.057 Uiso 1 1 calc R U . . .
H2C H 0.078833 0.364737 0.765654 0.057 Uiso 1 1 calc R U . . .
C3 C 0.3163(2) 0.34595(14) 0.7622(2) 0.0297(5) Uani 1 1 d . . . . .
H3A H 0.271529 0.355175 0.659397 0.045 Uiso 1 1 calc R U . . .
H3B H 0.326017 0.286728 0.780654 0.045 Uiso 1 1 calc R U . . .
H3C H 0.394548 0.371878 0.770717 0.045 Uiso 1 1 calc R U . . .
C4 C 0.3186(2) 0.37046(15) 1.0403(2) 0.0326(5) Uani 1 1 d . . . . .
H4A H 0.396967 0.396132 1.047982 0.049 Uiso 1 1 calc R U . . .
H4B H 0.328051 0.311422 1.060989 0.049 Uiso 1 1 calc R U . . .
H4C H 0.275395 0.395564 1.115057 0.049 Uiso 1 1 calc R U . . .
C5 C 0.15248(19) 0.53377(12) 0.9686(2) 0.0206(4) Uani 1 1 d . . . . .
H5A H 0.071325 0.510890 0.942372 0.025 Uiso 1 1 calc R U . . .
H5B H 0.185841 0.516450 1.073937 0.025 Uiso 1 1 calc R U . . .
C6 C 0.14775(18) 0.62318(12) 0.9601(2) 0.0198(4) Uani 1 1 d . . . . .
C7 C 0.14033(17) 0.69579(12) 0.9478(2) 0.0186(4) Uani 1 1 d . . . . .
C8 C 0.12558(18) 0.78457(12) 0.9307(2) 0.0194(4) Uani 1 1 d . . . . .
H8A H 0.043034 0.799094 0.940532 0.023 Uiso 1 1 calc R U . . .
H8B H 0.137683 0.800401 0.826797 0.023 Uiso 1 1 calc R U . . .
C9 C 0.36357(17) 0.85262(12) 0.9832(2) 0.0181(4) Uani 1 1 d . . . . .
C10 C 0.3395(2) 0.89897(15) 0.8325(2) 0.0268(5) Uani 1 1 d . . . . .
H10A H 0.285109 0.866897 0.757716 0.040 Uiso 1 1 calc R U . . .
H10B H 0.414313 0.907537 0.794530 0.040 Uiso 1 1 calc R U . . .
H10C H 0.303485 0.952345 0.848012 0.040 Uiso 1 1 calc R U . . .
C11 C 0.4127(2) 0.76721(14) 0.9614(3) 0.0281(5) Uani 1 1 d . . . . .
H11A H 0.425027 0.737812 1.059098 0.042 Uiso 1 1 calc R U . . .
H11B H 0.488527 0.772161 0.924326 0.042 Uiso 1 1 calc R U . . .
H11C H 0.356205 0.736676 0.886610 0.042 Uiso 1 1 calc R U . . .
C12 C 0.4489(2) 0.90092(15) 1.1013(3) 0.0296(5) Uani 1 1 d . . . . .
H12A H 0.416826 0.956093 1.112206 0.044 Uiso 1 1 calc R U . . .
H12B H 0.526098 0.905336 1.067711 0.044 Uiso 1 1 calc R U . . .
H12C H 0.458552 0.872372 1.199779 0.044 Uiso 1 1 calc R U . . .

loop_
_atom_site_aniso_label
_atom_site_aniso_U_11
_atom_site_aniso_U_22
_atom_site_aniso_U_33
_atom_site_aniso_U_23
_atom_site_aniso_U_13
_atom_site_aniso_U_12
I1 0.01793(7) 0.01646(7) 0.01464(6) -0.00327(4) 0.00365(5) -0.00170(4)
Cu1 0.02112(12) 0.01354(11) 0.01339(11) 0.00045(8) 0.00257(9) -0.00065(9)
S1 0.0192(2) 0.0147(2) 0.0139(2) 0.00088(16) 0.00273(17) -0.00080(17)
S2 0.0178(2) 0.0136(2) 0.0137(2) -0.00207(16) 0.00108(16) 0.00176(17)
C1 0.0244(10) 0.0139(9) 0.0197(9) 0.0043(7) 0.0035(8) 0.0046(8)
C2 0.0320(13) 0.0167(11) 0.0656(18) 0.0056(11) 0.0082(12) -0.0056(9)
C3 0.0407(13) 0.0265(11) 0.0226(10) 0.0011(9) 0.0070(9) 0.0145(10)
C4 0.0453(14) 0.0325(12) 0.0199(10) 0.0086(9) 0.0047(9) 0.0171(11)
C5 0.0286(11) 0.0178(10) 0.0166(9) -0.0020(7) 0.0076(8) -0.0003(8)
C6 0.0237(10) 0.0201(10) 0.0150(8) -0.0037(7) 0.0017(7) -0.0005(8)
C7 0.0191(9) 0.0204(10) 0.0159(9) -0.0050(7) 0.0017(7) -0.0003(8)
C8 0.0187(9) 0.0173(9) 0.0205(9) -0.0040(7) -0.0019(7) 0.0013(7)
C9 0.0169(9) 0.0194(9) 0.0180(9) -0.0001(7) 0.0033(7) 0.0028(7)
C10 0.0261(11) 0.0345(12) 0.0211(10) 0.0055(9) 0.0078(8) 0.0082(9)
C11 0.0224(11) 0.0249(11) 0.0383(12) -0.0014(9) 0.0089(9) 0.0085(9)
C12 0.0253(11) 0.0368(13) 0.0265(11) -0.0056(10) 0.0037(9) -0.0091(10)

loop_
_atom_type_symbol
_atom_type_description
_atom_type_scat_dispersion_real
_atom_type_scat_dispersion_imag
_atom_type_scat_source
C C 0.0033 0.0016 'International Tables Vol C Tables 4.2.6.8 and 6.1.1.4'
H H 0.0000 0.0000 'International Tables Vol C Tables 4.2.6.8 and 6.1.1.4'
Cu Cu 0.3201 1.2651 'International Tables Vol C Tables 4.2.6.8 and 6.1.1.4'
I I -0.4742 1.8119 'International Tables Vol C Tables 4.2.6.8 and 6.1.1.4'
S S 0.1246 0.1234 'International Tables Vol C Tables 4.2.6.8 and 6.1.1.4'

loop_
_geom_angle_atom_site_label_1
_geom_angle_atom_site_label_2
_geom_angle_atom_site_label_3
_geom_angle
_geom_angle_site_symmetry_1
_geom_angle_site_symmetry_3
_geom_angle_publ_flag
Cu1 I1 Cu1 79.831(8) . 3_566 ?
I1 Cu1 I1 100.169(8) . 3_566 ?
S1 Cu1 I1 111.540(15) . 3_566 ?
S1 Cu1 I1 122.422(15) . . ?
S1 Cu1 S2 97.433(18) . 4_575 ?
S2 Cu1 I1 103.435(14) 4_575 3_566 ?
S2 Cu1 I1 120.763(14) 4_575 . ?
C1 S1 Cu1 114.93(7) . . ?
C5 S1 Cu1 102.01(7) . . ?
C5 S1 C1 101.68(9) . . ?
C8 S2 Cu1 106.87(7) . 4_576 ?
C8 S2 C9 104.15(9) . . ?
C9 S2 Cu1 113.96(6) . 4_576 ?
C2 C1 S1 110.96(14) . . ?
C2 C1 C3 111.14(19) . . ?
C2 C1 C4 111.53(19) . . ?
C3 C1 S1 104.09(14) . . ?
C3 C1 C4 110.06(17) . . ?
C4 C1 S1 108.79(15) . . ?
C1 C2 H2A 109.5 . . ?
C1 C2 H2B 109.5 . . ?
C1 C2 H2C 109.5 . . ?
H2A C2 H2B 109.5 . . ?
H2A C2 H2C 109.5 . . ?
H2B C2 H2C 109.5 . . ?
C1 C3 H3A 109.5 . . ?
C1 C3 H3B 109.5 . . ?
C1 C3 H3C 109.5 . . ?
H3A C3 H3B 109.5 . . ?
H3A C3 H3C 109.5 . . ?
H3B C3 H3C 109.5 . . ?
C1 C4 H4A 109.5 . . ?
C1 C4 H4B 109.5 . . ?
C1 C4 H4C 109.5 . . ?
H4A C4 H4B 109.5 . . ?
H4A C4 H4C 109.5 . . ?
H4B C4 H4C 109.5 . . ?
S1 C5 H5A 109.7 . . ?
S1 C5 H5B 109.7 . . ?
H5A C5 H5B 108.2 . . ?
C6 C5 S1 109.63(14) . . ?
C6 C5 H5A 109.7 . . ?
C6 C5 H5B 109.7 . . ?
C7 C6 C5 177.2(2) . . ?
C6 C7 C8 177.5(2) . . ?
S2 C8 H8A 108.8 . . ?
S2 C8 H8B 108.8 . . ?
C7 C8 S2 113.79(14) . . ?
C7 C8 H8A 108.8 . . ?
C7 C8 H8B 108.8 . . ?
H8A C8 H8B 107.7 . . ?
C10 C9 S2 111.23(14) . . ?
C10 C9 C11 110.86(17) . . ?
C10 C9 C12 110.53(18) . . ?
C11 C9 S2 109.58(14) . . ?
C11 C9 C12 110.53(18) . . ?
C12 C9 S2 103.92(14) . . ?
C9 C10 H10A 109.5 . . ?
C9 C10 H10B 109.5 . . ?
C9 C10 H10C 109.5 . . ?
H10A C10 H10B 109.5 . . ?
H10A C10 H10C 109.5 . . ?
H10B C10 H10C 109.5 . . ?
C9 C11 H11A 109.5 . . ?
C9 C11 H11B 109.5 . . ?
C9 C11 H11C 109.5 . . ?
H11A C11 H11B 109.5 . . ?
H11A C11 H11C 109.5 . . ?
H11B C11 H11C 109.5 . . ?
C9 C12 H12A 109.5 . . ?
C9 C12 H12B 109.5 . . ?
C9 C12 H12C 109.5 . . ?
H12A C12 H12B 109.5 . . ?
H12A C12 H12C 109.5 . . ?
H12B C12 H12C 109.5 . . ?

loop_
_geom_bond_atom_site_label_1
_geom_bond_atom_site_label_2
_geom_bond_distance
_geom_bond_site_symmetry_2
_geom_bond_publ_flag
I1 Cu1 2.6025(3) . ?
I1 Cu1 2.7143(3) 3_566 ?
Cu1 S1 2.3340(5) . ?
Cu1 S2 2.3480(5) 4_575 ?
S1 C1 1.849(2) . ?
S1 C5 1.825(2) . ?
S2 C8 1.820(2) . ?
S2 C9 1.856(2) . ?
C1 C2 1.514(3) . ?
C1 C3 1.523(3) . ?
C1 C4 1.525(3) . ?
C2 H2A 0.9800 . ?
C2 H2B 0.9800 . ?
C2 H2C 0.9800 . ?
C3 H3A 0.9800 . ?
C3 H3B 0.9800 . ?
C3 H3C 0.9800 . ?
C4 H4A 0.9800 . ?
C4 H4B 0.9800 . ?
C4 H4C 0.9800 . ?
C5 H5A 0.9900 . ?
C5 H5B 0.9900 . ?
C5 C6 1.456(3) . ?
C6 C7 1.187(3) . ?
C7 C8 1.458(3) . ?
C8 H8A 0.9900 . ?
C8 H8B 0.9900 . ?
C9 C10 1.521(3) . ?
C9 C11 1.523(3) . ?
C9 C12 1.524(3) . ?
C10 H10A 0.9800 . ?
C10 H10B 0.9800 . ?
C10 H10C 0.9800 . ?
C11 H11A 0.9800 . ?
C11 H11B 0.9800 . ?
C11 H11C 0.9800 . ?
C12 H12A 0.9800 . ?
C12 H12B 0.9800 . ?
C12 H12C 0.9800 . ?

loop_
_geom_torsion_atom_site_label_1
_geom_torsion_atom_site_label_2
_geom_torsion_atom_site_label_3
_geom_torsion_atom_site_label_4
_geom_torsion
_geom_torsion_site_symmetry_1
_geom_torsion_site_symmetry_2
_geom_torsion_site_symmetry_3
_geom_torsion_site_symmetry_4
_geom_torsion_publ_flag
Cu1 S1 C1 C2 -53.82(17) . . . . ?
Cu1 S1 C1 C3 65.80(15) . . . . ?
Cu1 S1 C1 C4 -176.88(13) . . . . ?
Cu1 S1 C5 C6 -66.17(14) . . . . ?
Cu1 S2 C8 C7 -153.53(13) 4_576 . . . ?
Cu1 S2 C9 C10 -54.08(16) 4_576 . . . ?
Cu1 S2 C9 C11 -177.01(12) 4_576 . . . ?
Cu1 S2 C9 C12 64.86(15) 4_576 . . . ?
C1 S1 C5 C6 174.89(14) . . . . ?
C5 S1 C1 C2 55.47(18) . . . . ?
C5 S1 C1 C3 175.10(14) . . . . ?
C5 S1 C1 C4 -67.59(16) . . . . ?
C8 S2 C9 C10 61.99(16) . . . . ?
C8 S2 C9 C11 -60.93(16) . . . . ?
C8 S2 C9 C12 -179.07(14) . . . . ?
C9 S2 C8 C7 85.53(16) . . . . ?
